data_8103799
loop_
_publ_author_name
'Wildner, M.'
'Stoilova, D.'

_publ_section_title
;
 Crystal structures and crystal chemical relationships of kroehnkite- and
 collinsite-type compounds Na2 Me(2+) (X O4)2 * 2(H2 O) (X = S, Me = Mn,
 Cd; and X = Se, Me = Mn, Co, Ni, Zn, Cd) and K2 Co (Se O4)2 * 2(H2 O)
;
_journal_name_full 'Zeitschrift fuer Kristallographie (149,1979-)'
_journal_page_first 201
_journal_page_last 209
_journal_volume 218
_journal_year 2003
_chemical_formula_sum 'H4 Na2 O10 Se2 Zn'
_chemical_name_systematic 'Na2 Zn (Se O4)2 (H2 O)2'
_space_group_IT_number 2
_symmetry_space_group_name_Hall '-P 1'
_symmetry_space_group_name_H-M 'P -1'
_cell_angle_alpha 99.2
_cell_angle_beta 106.81
_cell_angle_gamma 108.17
_cell_formula_units_Z 1
_cell_length_a 5.93
_cell_length_b 7.178
_cell_length_c 5.571
_cell_volume 207.369
_citation_journal_id_ASTM ZEKRDZ
_cod_data_source_file Wildner_ZEKRDZ_2003_1116.cif
_cod_data_source_block H4Na2O10Se2Zn1
_cod_original_cell_volume 207.3687
_cod_original_formula_sum 'H4 Na2 O10 Se2 Zn1'
_cod_database_code 8103799

loop_
_symmetry_equiv_pos_as_xyz
x,y,z
-x,-y,-z

loop_
_atom_site_label
_atom_site_type_symbol
_atom_site_fract_x
_atom_site_fract_y
_atom_site_fract_z
_atom_site_occupancy
_atom_site_U_iso_or_equiv
O2 O-2 0.2398 0.06 0.3903 1 0.0
H2 H+1 0.882 0.293 -0.042 1 0.0
O5 O-2 0.9588 0.271 0.0677 1 0.0
O4 O-2 0.6328 0.3761 0.7159 1 0.0
Na1 Na+1 0.2896 0.7494 0.6658 1 0.0
Se1 Se+6 0.33514 0.23972 0.6632 1 0.0
O3 O-2 0.1639 0.3777 0.6463 1 0.0
H1 H+1 0.104 0.364 0.125 1 0.0
O1 O-2 0.3331 0.1266 0.899 1 0.0
Zn1 Zn+2 0 0 0 1 0.0
